data_7222352
loop_
_publ_author_name
'Alen, Jo'
'Van Meervelt, Luc'
'Dehaen, Wim'
'Dobrza\'nska, Liliana'

_publ_section_title
;
 Solvent diffusion through a non-porous crystal &#x2018;caught in the
 act&#x2019; and related single-crystal-to-single-crystal transformations
 in a cationic dinuclear Ag(i) complex
;
_journal_issue 46
_journal_name_full CrystEngComm
_journal_page_first 8957
_journal_paper_doi 10.1039/C5CE01348H
_journal_volume 17
_journal_year 2015
_chemical_formula_moiety 'C34 H40 Ag2 N8, 2(F6 Sb)'
_chemical_formula_sum 'C34 H40 Ag2 F12 N8 Sb2'
_chemical_formula_weight 1247.98
_chemical_name_common work
_chemical_name_systematic
;
 ?
;
_space_group_IT_number 2
_symmetry_cell_setting triclinic
_symmetry_space_group_name_Hall '-P 1'
_symmetry_space_group_name_H-M 'P -1'
_atom_sites_solution_hydrogens geom
_atom_sites_solution_primary direct
_atom_sites_solution_secondary difmap
_audit_creation_method SHELXL-97
_audit_update_record
;
2015-07-08 deposited with the CCDC.
2015-09-07 downloaded from the CCDC.
;
_cell_angle_alpha 92.845(2)
_cell_angle_beta 103.284(2)
_cell_angle_gamma 101.842(2)
_cell_formula_units_Z 1
_cell_length_a 8.9070(4)
_cell_length_b 9.6544(4)
_cell_length_c 12.2203(5)
_cell_measurement_temperature 100(2)
_cell_volume 995.78(7)
_computing_cell_refinement 'SAINT PLUS(Bruker, 2003)'
_computing_data_collection 'SMART (Bruker, 2002)'
_computing_data_reduction 'SAINT PLUS'
_computing_molecular_graphics 'Mercury (Macrae et al., 2008)'
_computing_structure_refinement 'SHELXL-97 (Sheldrick, 2008)'
_computing_structure_solution 'SHELXS-97 (Sheldrick, 2008)'
_diffrn_ambient_temperature 100(2)
_diffrn_measured_fraction_theta_full 0.961
_diffrn_measured_fraction_theta_max 0.937
_diffrn_measurement_device_type 'SMART 6000'
_diffrn_measurement_method '\w and \f scans'
_diffrn_radiation_monochromator 'crossed G\"obel mirrors'
_diffrn_radiation_source 'fine-focus sealed tube'
_diffrn_radiation_type CuK\a
_diffrn_radiation_wavelength 1.54178
_diffrn_reflns_av_R_equivalents 0.0381
_diffrn_reflns_av_sigmaI/netI 0.0435
_diffrn_reflns_limit_h_max 10
_diffrn_reflns_limit_h_min -10
_diffrn_reflns_limit_k_max 11
_diffrn_reflns_limit_k_min -11
_diffrn_reflns_limit_l_max 14
_diffrn_reflns_limit_l_min -14
_diffrn_reflns_number 9080
_diffrn_reflns_theta_full 67.75
_diffrn_reflns_theta_max 69.87
_diffrn_reflns_theta_min 3.74
_exptl_absorpt_coefficient_mu 19.266
_exptl_absorpt_correction_T_max 0.1885
_exptl_absorpt_correction_T_min 0.0566
_exptl_absorpt_correction_type multi-scan
_exptl_absorpt_process_details 'SADABS in SAINT-Plus (Bruker, 2003)'
_exptl_crystal_colour colorless
_exptl_crystal_density_diffrn 2.081
_exptl_crystal_density_method 'not measured'
_exptl_crystal_description block
_exptl_crystal_F_000 604
_exptl_crystal_size_max 0.35
_exptl_crystal_size_mid 0.23
_exptl_crystal_size_min 0.13
_refine_diff_density_max 1.025
_refine_diff_density_min -0.615
_refine_diff_density_rms 0.147
_refine_ls_extinction_method none
_refine_ls_goodness_of_fit_ref 1.061
_refine_ls_hydrogen_treatment constr
_refine_ls_matrix_type full
_refine_ls_number_parameters 268
_refine_ls_number_reflns 3531
_refine_ls_number_restraints 0
_refine_ls_restrained_S_all 1.061
_refine_ls_R_factor_all 0.0471
_refine_ls_R_factor_gt 0.0388
_refine_ls_shift/su_max 0.001
_refine_ls_shift/su_mean 0.000
_refine_ls_structure_factor_coef Fsqd
_refine_ls_weighting_details 'calc w=1/[\s^2^(Fo^2^)+(0.0474P)^2^+1.1974P] where P=(Fo^2^+2Fc^2^)/3'
_refine_ls_weighting_scheme calc
_refine_ls_wR_factor_gt 0.0895
_refine_ls_wR_factor_ref 0.0931
_reflns_number_gt 3040
_reflns_number_total 3531
_reflns_threshold_expression >2sigma(I)
_cod_data_source_file c5ce01348h2.cif
_cod_data_source_block I
_cod_depositor_comments 'Adding full bibliography for 7222347--7222352.cif.'
_cod_original_sg_symbol_H-M P-1
_cod_database_code 7222352

loop_
_symmetry_equiv_pos_as_xyz
'x, y, z'
'-x, -y, -z'

loop_
_atom_site_label
_atom_site_type_symbol
_atom_site_fract_x
_atom_site_fract_y
_atom_site_fract_z
_atom_site_U_iso_or_equiv
_atom_site_adp_type
_atom_site_occupancy
_atom_site_symmetry_multiplicity
_atom_site_calc_flag
_atom_site_refinement_flags
Ag1 Ag 0.71356(5) 1.05068(4) 0.83294(4) 0.03441(13) Uani 1 1 d .
N1 N 0.8870(5) 0.9480(5) 0.8008(4) 0.0314(10) Uani 1 1 d .
C2 C 0.8691(6) 0.8500(6) 0.7167(5) 0.0328(12) Uani 1 1 d .
H2 H 0.7702 0.8058 0.6669 0.039 Uiso 1 1 calc R
N3 N 1.0080(5) 0.8204(5) 0.7103(4) 0.0278(9) Uani 1 1 d .
C4 C 1.1225(6) 0.9034(6) 0.7972(5) 0.0316(12) Uani 1 1 d .
H4 H 1.2326 0.9057 0.8152 0.038 Uiso 1 1 calc R
C5 C 1.0463(7) 0.9816(6) 0.8522(5) 0.0349(12) Uani 1 1 d .
H5 H 1.0955 1.0489 0.9163 0.042 Uiso 1 1 calc R
C6 C 1.0355(6) 0.7090(6) 0.6349(5) 0.0321(12) Uani 1 1 d .
H6A H 1.0633 0.6316 0.6802 0.038 Uiso 1 1 calc R
H6B H 1.1276 0.7500 0.6052 0.038 Uiso 1 1 calc R
C7 C 0.8967(6) 0.6456(6) 0.5361(5) 0.0303(11) Uani 1 1 d .
C8 C 0.8861(6) 0.6953(6) 0.4291(5) 0.0315(12) Uani 1 1 d .
C9 C 0.7720(6) 0.6189(6) 0.3361(5) 0.0317(12) Uani 1 1 d .
C10 C 0.6634(6) 0.4988(6) 0.3490(5) 0.0327(12) Uani 1 1 d .
C11 C 0.6683(6) 0.4586(6) 0.4574(5) 0.0327(12) Uani 1 1 d .
H11 H 0.5893 0.3812 0.4677 0.039 Uiso 1 1 calc R
C12 C 0.7838(7) 0.5273(6) 0.5499(5) 0.0328(12) Uani 1 1 d .
C13 C 0.9972(7) 0.8308(6) 0.4147(6) 0.0399(13) Uani 1 1 d .
H13A H 1.0567 0.8789 0.4892 0.060 Uiso 1 1 calc R
H13B H 0.9358 0.8936 0.3735 0.060 Uiso 1 1 calc R
H13C H 1.0711 0.8075 0.3721 0.060 Uiso 1 1 calc R
C14 C 0.5443(7) 0.4100(7) 0.2485(5) 0.0427(14) Uani 1 1 d .
H14A H 0.4773 0.4693 0.2080 0.064 Uiso 1 1 calc R
H14B H 0.4782 0.3309 0.2748 0.064 Uiso 1 1 calc R
H14C H 0.6002 0.3725 0.1976 0.064 Uiso 1 1 calc R
C15 C 0.7897(10) 0.4777(7) 0.6641(5) 0.0503(18) Uani 1 1 d .
H15A H 0.8766 0.4286 0.6847 0.075 Uiso 1 1 calc R
H15B H 0.6894 0.4122 0.6631 0.075 Uiso 1 1 calc R
H15C H 0.8070 0.5597 0.7197 0.075 Uiso 1 1 calc R
C16 C 0.7771(7) 0.6586(7) 0.2181(5) 0.0354(13) Uani 1 1 d .
H16A H 0.8794 0.7251 0.2224 0.042 Uiso 1 1 calc R
H16B H 0.7730 0.5717 0.1700 0.042 Uiso 1 1 calc R
N17 N 0.6483(5) 0.7248(5) 0.1635(4) 0.0313(10) Uani 1 1 d .
C18 C 0.5640(6) 0.7962(6) 0.2128(5) 0.0325(12) Uani 1 1 d .
H18 H 0.5744 0.8077 0.2921 0.039 Uiso 1 1 calc R
N19 N 0.4643(6) 0.8488(5) 0.1379(4) 0.0364(11) Uani 1 1 d .
C20 C 0.4867(8) 0.8094(8) 0.0346(5) 0.0468(16) Uani 1 1 d .
H20 H 0.4313 0.8313 -0.0363 0.056 Uiso 1 1 calc R
C21 C 0.6013(8) 0.7339(7) 0.0507(5) 0.0455(16) Uani 1 1 d .
H21 H 0.6413 0.6946 -0.0064 0.055 Uiso 1 1 calc R
Sb22 Sb 0.5000 1.0000 0.5000 0.02968(14) Uani 1 2 d S
F23 F 0.4514(7) 0.8948(4) 0.6160(3) 0.0759(15) Uani 1 1 d .
F24 F 0.6565(5) 0.9035(6) 0.4909(4) 0.0777(15) Uani 1 1 d .
F25 F 0.3575(4) 0.8622(4) 0.3904(3) 0.0465(9) Uani 1 1 d .
Sb26 Sb 1.0000 1.5000 1.0000 0.02919(14) Uani 1 2 d S
F27 F 0.9088(4) 1.4058(4) 1.1076(3) 0.0401(8) Uani 1 1 d .
F28 F 1.1914(4) 1.4487(4) 1.0611(3) 0.0445(8) Uani 1 1 d .
F29 F 0.9356(4) 1.3304(4) 0.9029(3) 0.0436(8) Uani 1 1 d .

loop_
_atom_site_aniso_label
_atom_site_aniso_U_11
_atom_site_aniso_U_22
_atom_site_aniso_U_33
_atom_site_aniso_U_23
_atom_site_aniso_U_13
_atom_site_aniso_U_12
Ag1 0.0331(2) 0.0372(2) 0.0369(2) 0.00360(17) 0.00979(17) 0.01553(17)
N1 0.030(2) 0.027(2) 0.036(2) 0.0010(19) 0.006(2) 0.0070(19)
C2 0.027(3) 0.033(3) 0.038(3) 0.005(2) 0.007(2) 0.006(2)
N3 0.025(2) 0.036(2) 0.027(2) 0.0074(18) 0.0096(18) 0.0122(19)
C4 0.027(3) 0.035(3) 0.034(3) 0.005(2) 0.007(2) 0.009(2)
C5 0.035(3) 0.040(3) 0.027(3) 0.004(2) 0.000(2) 0.010(3)
C6 0.029(3) 0.033(3) 0.037(3) 0.002(2) 0.008(2) 0.015(2)
C7 0.030(3) 0.034(3) 0.033(3) 0.004(2) 0.011(2) 0.017(2)
C8 0.030(3) 0.034(3) 0.037(3) 0.005(2) 0.014(2) 0.016(2)
C9 0.030(3) 0.031(3) 0.041(3) 0.004(2) 0.015(2) 0.014(2)
C10 0.028(3) 0.042(3) 0.034(3) 0.001(2) 0.011(2) 0.016(2)
C11 0.030(3) 0.035(3) 0.036(3) 0.003(2) 0.011(2) 0.011(2)
C12 0.036(3) 0.032(3) 0.036(3) 0.008(2) 0.016(3) 0.014(2)
C13 0.035(3) 0.042(3) 0.047(3) 0.010(3) 0.019(3) 0.009(3)
C14 0.039(3) 0.044(4) 0.042(3) 0.006(3) 0.004(3) 0.008(3)
C15 0.087(5) 0.029(3) 0.038(3) 0.013(3) 0.019(4) 0.016(3)
C16 0.031(3) 0.049(3) 0.034(3) 0.008(3) 0.015(2) 0.019(3)
N17 0.031(2) 0.032(2) 0.034(2) 0.0047(19) 0.011(2) 0.011(2)
C18 0.031(3) 0.039(3) 0.032(3) 0.004(2) 0.011(2) 0.012(2)
N19 0.035(2) 0.046(3) 0.032(2) 0.006(2) 0.009(2) 0.018(2)
C20 0.048(4) 0.069(5) 0.030(3) 0.005(3) 0.005(3) 0.034(3)
C21 0.047(3) 0.065(4) 0.032(3) -0.001(3) 0.010(3) 0.033(3)
Sb22 0.0280(2) 0.0294(3) 0.0321(3) 0.00262(19) 0.0065(2) 0.0085(2)
F23 0.128(4) 0.048(2) 0.039(2) 0.0072(18) 0.026(3) -0.017(3)
F24 0.063(3) 0.115(4) 0.059(3) -0.025(3) -0.010(2) 0.066(3)
F25 0.0379(18) 0.053(2) 0.0403(19) -0.0104(16) 0.0091(16) -0.0033(17)
Sb26 0.0285(2) 0.0342(3) 0.0289(2) 0.00520(19) 0.0103(2) 0.0119(2)
F27 0.0457(19) 0.0442(19) 0.0367(17) 0.0123(15) 0.0173(16) 0.0137(16)
F28 0.0376(18) 0.061(2) 0.0416(19) 0.0068(17) 0.0105(16) 0.0249(17)
F29 0.048(2) 0.0404(19) 0.0435(19) -0.0032(15) 0.0175(17) 0.0060(16)

loop_
_atom_type_symbol
_atom_type_description
_atom_type_scat_dispersion_real
_atom_type_scat_dispersion_imag
_atom_type_scat_source
C C 0.0181 0.0091 'International Tables Vol C Tables 4.2.6.8 and 6.1.1.4'
H H 0.0000 0.0000 'International Tables Vol C Tables 4.2.6.8 and 6.1.1.4'
N N 0.0311 0.0180 'International Tables Vol C Tables 4.2.6.8 and 6.1.1.4'
F F 0.0727 0.0534 'International Tables Vol C Tables 4.2.6.8 and 6.1.1.4'
Ag Ag 0.1306 4.2820 'International Tables Vol C Tables 4.2.6.8 and 6.1.1.4'
Sb Sb -0.0562 5.8946 'International Tables Vol C Tables 4.2.6.8 and 6.1.1.4'

loop_
_geom_angle_atom_site_label_1
_geom_angle_atom_site_label_2
_geom_angle_atom_site_label_3
_geom_angle
_geom_angle_site_symmetry_1
_geom_angle_site_symmetry_3
N1 Ag1 N19 178.75(19) . 2_676
C2 N1 C5 105.6(5) . .
C2 N1 Ag1 126.4(4) . .
C5 N1 Ag1 127.4(4) . .
N1 C2 N3 111.7(5) . .
N1 C2 H2 124.2 . .
N3 C2 H2 124.2 . .
C2 N3 C4 107.0(5) . .
C2 N3 C6 127.9(5) . .
C4 N3 C6 124.7(4) . .
C5 C4 N3 106.2(5) . .
C5 C4 H4 126.9 . .
N3 C4 H4 126.9 . .
C4 C5 N1 109.5(5) . .
C4 C5 H5 125.2 . .
N1 C5 H5 125.2 . .
N3 C6 C7 114.9(4) . .
N3 C6 H6A 108.5 . .
C7 C6 H6A 108.5 . .
N3 C6 H6B 108.5 . .
C7 C6 H6B 108.5 . .
H6A C6 H6B 107.5 . .
C12 C7 C8 119.6(5) . .
C12 C7 C6 118.9(5) . .
C8 C7 C6 121.3(5) . .
C9 C8 C7 119.4(5) . .
C9 C8 C13 120.2(5) . .
C7 C8 C13 120.4(5) . .
C10 C9 C8 120.9(5) . .
C10 C9 C16 119.4(5) . .
C8 C9 C16 119.4(5) . .
C9 C10 C11 118.4(5) . .
C9 C10 C14 121.7(5) . .
C11 C10 C14 119.8(5) . .
C12 C11 C10 122.0(5) . .
C12 C11 H11 119.0 . .
C10 C11 H11 119.0 . .
C11 C12 C7 119.3(5) . .
C11 C12 C15 120.7(5) . .
C7 C12 C15 120.0(6) . .
C8 C13 H13A 109.5 . .
C8 C13 H13B 109.5 . .
H13A C13 H13B 109.5 . .
C8 C13 H13C 109.5 . .
H13A C13 H13C 109.5 . .
H13B C13 H13C 109.5 . .
C10 C14 H14A 109.5 . .
C10 C14 H14B 109.5 . .
H14A C14 H14B 109.5 . .
C10 C14 H14C 109.5 . .
H14A C14 H14C 109.5 . .
H14B C14 H14C 109.5 . .
C12 C15 H15A 109.5 . .
C12 C15 H15B 109.5 . .
H15A C15 H15B 109.5 . .
C12 C15 H15C 109.5 . .
H15A C15 H15C 109.5 . .
H15B C15 H15C 109.5 . .
N17 C16 C9 114.4(4) . .
N17 C16 H16A 108.7 . .
C9 C16 H16A 108.7 . .
N17 C16 H16B 108.7 . .
C9 C16 H16B 108.7 . .
H16A C16 H16B 107.6 . .
C18 N17 C21 106.6(5) . .
C18 N17 C16 128.1(5) . .
C21 N17 C16 125.2(5) . .
N19 C18 N17 111.7(5) . .
N19 C18 H18 124.2 . .
N17 C18 H18 124.2 . .
C18 N19 C20 105.9(5) . .
C18 N19 Ag1 127.4(4) . 2_676
C20 N19 Ag1 126.3(4) . 2_676
C21 C20 N19 108.4(5) . .
C21 C20 H20 125.8 . .
N19 C20 H20 125.8 . .
C20 C21 N17 107.4(5) . .
C20 C21 H21 126.3 . .
N17 C21 H21 126.3 . .
F24 Sb22 F24 180.000(2) 2_676 .
F24 Sb22 F23 90.2(3) 2_676 2_676
F24 Sb22 F23 89.8(3) . 2_676
F24 Sb22 F23 89.8(3) 2_676 .
F24 Sb22 F23 90.2(3) . .
F23 Sb22 F23 180.0(2) 2_676 .
F24 Sb22 F25 91.41(18) 2_676 .
F24 Sb22 F25 88.59(18) . .
F23 Sb22 F25 88.76(18) 2_676 .
F23 Sb22 F25 91.24(18) . .
F24 Sb22 F25 88.59(18) 2_676 2_676
F24 Sb22 F25 91.41(18) . 2_676
F23 Sb22 F25 91.24(18) 2_676 2_676
F23 Sb22 F25 88.76(18) . 2_676
F25 Sb22 F25 180.000(1) . 2_676
F28 Sb26 F28 180.000(2) 2_787 .
F28 Sb26 F27 89.58(15) 2_787 .
F28 Sb26 F27 90.42(15) . .
F28 Sb26 F27 90.42(15) 2_787 2_787
F28 Sb26 F27 89.58(15) . 2_787
F27 Sb26 F27 180.000(1) . 2_787
F28 Sb26 F29 89.09(16) 2_787 2_787
F28 Sb26 F29 90.91(16) . 2_787
F27 Sb26 F29 90.35(15) . 2_787
F27 Sb26 F29 89.65(15) 2_787 2_787
F28 Sb26 F29 90.91(16) 2_787 .
F28 Sb26 F29 89.09(16) . .
F27 Sb26 F29 89.65(15) . .
F27 Sb26 F29 90.35(15) 2_787 .
F29 Sb26 F29 180.00(14) 2_787 .

loop_
_geom_bond_atom_site_label_1
_geom_bond_atom_site_label_2
_geom_bond_distance
_geom_bond_site_symmetry_2
Ag1 N1 2.096(5) .
Ag1 N19 2.106(5) 2_676
N1 C2 1.320(7) .
N1 C5 1.376(7) .
C2 N3 1.344(7) .
C2 H2 0.9500 .
N3 C4 1.376(7) .
N3 C6 1.475(7) .
C4 C5 1.361(8) .
C4 H4 0.9500 .
C5 H5 0.9500 .
C6 C7 1.514(8) .
C6 H6A 0.9900 .
C6 H6B 0.9900 .
C7 C12 1.404(8) .
C7 C8 1.404(8) .
C8 C9 1.395(8) .
C8 C13 1.514(8) .
C9 C10 1.390(8) .
C9 C16 1.519(7) .
C10 C11 1.393(8) .
C10 C14 1.514(8) .
C11 C12 1.374(8) .
C11 H11 0.9500 .
C12 C15 1.491(8) .
C13 H13A 0.9800 .
C13 H13B 0.9800 .
C13 H13C 0.9800 .
C14 H14A 0.9800 .
C14 H14B 0.9800 .
C14 H14C 0.9800 .
C15 H15A 0.9800 .
C15 H15B 0.9800 .
C15 H15C 0.9800 .
C16 N17 1.470(7) .
C16 H16A 0.9900 .
C16 H16B 0.9900 .
N17 C18 1.334(7) .
N17 C21 1.359(8) .
C18 N19 1.320(7) .
C18 H18 0.9500 .
N19 C20 1.369(8) .
N19 Ag1 2.106(5) 2_676
C20 C21 1.356(8) .
C20 H20 0.9500 .
C21 H21 0.9500 .
Sb22 F24 1.848(4) 2_676
Sb22 F24 1.848(4) .
Sb22 F23 1.863(4) 2_676
Sb22 F23 1.863(4) .
Sb22 F25 1.877(3) .
Sb22 F25 1.877(3) 2_676
Sb26 F28 1.873(3) 2_787
Sb26 F28 1.873(3) .
Sb26 F27 1.877(3) .
Sb26 F27 1.877(3) 2_787
Sb26 F29 1.878(3) 2_787
Sb26 F29 1.878(3) .

loop_
_geom_torsion_atom_site_label_1
_geom_torsion_atom_site_label_2
_geom_torsion_atom_site_label_3
_geom_torsion_atom_site_label_4
_geom_torsion
_geom_torsion_site_symmetry_1
_geom_torsion_site_symmetry_4
Ag1 N1 C2 N3 171.0(3) . .
N1 C2 N3 C4 1.0(6) . .
N1 C2 N3 C6 174.1(5) . .
C2 N3 C4 C5 -0.6(6) . .
C6 N3 C4 C5 -174.0(5) . .
N3 C4 C5 N1 0.1(6) . .
C2 N1 C5 C4 0.5(6) . .
Ag1 N1 C5 C4 -171.3(4) . .
C2 N3 C6 C7 15.8(8) . .
C4 N3 C6 C7 -172.2(5) . .
N3 C6 C7 C12 -89.1(6) . .
N3 C6 C7 C8 96.1(6) . .
C12 C7 C8 C9 -5.7(8) . .
C6 C7 C8 C9 169.0(5) . .
C12 C7 C8 C13 174.2(5) . .
C6 C7 C8 C13 -11.1(8) . .
C7 C8 C9 C10 3.5(8) . .
C13 C8 C9 C10 -176.4(5) . .
C7 C8 C9 C16 -170.2(5) . .
C13 C8 C9 C16 9.9(7) . .
C8 C9 C10 C11 1.8(8) . .
C16 C9 C10 C11 175.5(5) . .
C8 C9 C10 C14 -176.7(5) . .
C16 C9 C10 C14 -3.0(8) . .
C9 C10 C11 C12 -5.0(8) . .
C14 C10 C11 C12 173.6(5) . .
C10 C11 C12 C7 2.8(8) . .
C10 C11 C12 C15 -177.3(5) . .
C8 C7 C12 C11 2.6(8) . .
C6 C7 C12 C11 -172.2(5) . .
C8 C7 C12 C15 -177.2(5) . .
C6 C7 C12 C15 7.9(8) . .
C10 C9 C16 N17 76.4(7) . .
C8 C9 C16 N17 -109.8(6) . .
C9 C16 N17 C18 24.7(8) . .
C9 C16 N17 C21 -161.0(6) . .
C21 N17 C18 N19 0.8(7) . .
C16 N17 C18 N19 176.0(5) . .
N17 C18 N19 C20 -0.3(7) . .
N17 C18 N19 Ag1 172.4(4) . 2_676
C18 N19 C20 C21 -0.4(8) . .
Ag1 N19 C20 C21 -173.2(5) 2_676 .
N19 C20 C21 N17 0.8(8) . .
C18 N17 C21 C20 -1.0(8) . .
C16 N17 C21 C20 -176.3(6) . .
